data_4504607
loop_
_publ_author_name
'Adams, Christopher J.'
'Angeloni, Alessandro'
'Orpen, A. Guy'
'Podesta, Thomas J.'
'Shore, Benjamin'

_publ_section_title
;
 Crystal Synthesis of Organic&#x2212;Inorganic Hybrid Salts Based on
 Tetrachloroplatinate and -palladate Salts of Organic Cations:&#x2009;
 Formation of Linear, Two-, and Three-Dimensional
 NH&#x00B7;&#x00B7;&#x00B7;Cl Hydrogen Bond Networks
;
_journal_issue 2
_journal_name_full 'Crystal Growth &amp; Design'
_journal_page_first 411
_journal_paper_doi 10.1021/cg050362o
_journal_volume 6
_journal_year 2006
_chemical_formula_sum 'C12 H12 Cl4 N2 Pd'
_chemical_formula_weight 432.44
_chemical_name_systematic
;
 ?
;
_space_group_IT_number 2
_symmetry_cell_setting triclinic
_symmetry_space_group_name_Hall '-P 1'
_symmetry_space_group_name_H-M 'P -1'
_atom_sites_solution_hydrogens geom
_atom_sites_solution_primary direct
_atom_sites_solution_secondary difmap
_audit_creation_method SHELXL-97
_cell_angle_alpha 69.202(3)
_cell_angle_beta 74.361(3)
_cell_angle_gamma 77.599(3)
_cell_formula_units_Z 1
_cell_length_a 6.9948(12)
_cell_length_b 7.0324(12)
_cell_length_c 8.2883(14)
_cell_measurement_reflns_used 44
_cell_measurement_temperature 193(2)
_cell_volume 363.80(11)
_computing_cell_refinement 'Bruker SMART'
_computing_data_collection 'Bruker SMART'
_computing_data_reduction 'Bruker SAINT'
_computing_molecular_graphics 'Bruker SHELXTL'
_computing_publication_material 'Bruker SHELXTL'
_computing_structure_refinement 'SHELXL-97 (Sheldrick, 1997)'
_computing_structure_solution 'SHELXS-97 (Sheldrick, 1990)'
_diffrn_ambient_temperature 193(2)
_diffrn_measured_fraction_theta_full 0.984
_diffrn_measured_fraction_theta_max 0.984
_diffrn_measurement_device_type 'CCD area detector'
_diffrn_measurement_method 'phi and omega scans'
_diffrn_radiation_monochromator graphite
_diffrn_radiation_source 'fine-focus sealed tube'
_diffrn_radiation_type MoK\a
_diffrn_radiation_wavelength 0.71073
_diffrn_reflns_av_R_equivalents 0.0264
_diffrn_reflns_av_sigmaI/netI 0.0427
_diffrn_reflns_limit_h_max 9
_diffrn_reflns_limit_h_min -9
_diffrn_reflns_limit_k_max 9
_diffrn_reflns_limit_k_min -8
_diffrn_reflns_limit_l_max 10
_diffrn_reflns_limit_l_min -10
_diffrn_reflns_number 3769
_diffrn_reflns_theta_full 27.47
_diffrn_reflns_theta_max 27.47
_diffrn_reflns_theta_min 2.69
_diffrn_standards_decay_% none
_exptl_absorpt_coefficient_mu 1.995
_exptl_absorpt_correction_T_max 0.647
_exptl_absorpt_correction_T_min 0.397
_exptl_absorpt_correction_type multi-scan
_exptl_absorpt_process_details
; 
 G. M. Sheldrick. 
 SADABS: A program for absorption correction with the Siemens SMART system; 
 University of G\"ottingen: Germany, 1996.
;
_exptl_crystal_colour orange
_exptl_crystal_density_diffrn 1.974
_exptl_crystal_density_method 'not measured'
_exptl_crystal_description plate
_exptl_crystal_F_000 212
_exptl_crystal_size_max 0.30
_exptl_crystal_size_mid 0.20
_exptl_crystal_size_min 0.10
_refine_diff_density_max 0.597
_refine_diff_density_min -0.777
_refine_diff_density_rms 0.094
_refine_ls_extinction_coef 0.0118(16)
_refine_ls_extinction_expression Fc^*^=kFc[1+0.001xFc^2^\l^3^/sin(2\q)]^-1/4^
_refine_ls_extinction_method SHELXL
_refine_ls_goodness_of_fit_ref 0.962
_refine_ls_hydrogen_treatment constr
_refine_ls_matrix_type full
_refine_ls_number_parameters 89
_refine_ls_number_reflns 1633
_refine_ls_number_restraints 0
_refine_ls_restrained_S_all 0.962
_refine_ls_R_factor_all 0.0304
_refine_ls_R_factor_gt 0.0253
_refine_ls_shift/su_max 0.002
_refine_ls_shift/su_mean 0.000
_refine_ls_structure_factor_coef Fsqd
_refine_ls_weighting_details 'calc w=1/[\s^2^(Fo^2^)+(0.0266P)^2^+0.0000P] where P=(Fo^2^+2Fc^2^)/3'
_refine_ls_weighting_scheme calc
_refine_ls_wR_factor_gt 0.0555
_refine_ls_wR_factor_ref 0.0565
_reflns_number_gt 1417
_reflns_number_total 1633
_reflns_threshold_expression >2sigma(I)
_cod_data_source_file cg050362osi20050725_015150.cif
_cod_data_source_block 13
_cod_depositor_comments
;
The following automatic conversions were performed:

'_symmetry_cell_setting' value 'Triclinic' changed to 'triclinic'
according to /home/saulius/struct/CIF-dictionaries/cif_core.dic
dictionary named 'cif_core.dic' version 2.4.1 from 2010-06-29.

Automatic conversion script
Id: cif_fix_values 1715 2011-07-08 13:25:40Z adriana 
;
_cod_original_sg_symbol_H-M P-1
_cod_database_code 4504607

loop_
_symmetry_equiv_pos_as_xyz
'x, y, z'
'-x, -y, -z'

loop_
_atom_site_label
_atom_site_type_symbol
_atom_site_fract_x
_atom_site_fract_y
_atom_site_fract_z
_atom_site_U_iso_or_equiv
_atom_site_adp_type
_atom_site_occupancy
_atom_site_symmetry_multiplicity
_atom_site_calc_flag
_atom_site_refinement_flags
Pd1 Pd 0.5000 -0.5000 0.0000 0.01925(12) Uani 1 2 d S
Cl1 Cl 0.73790(11) -0.78820(11) 0.03017(9) 0.02829(18) Uani 1 1 d .
Cl2 Cl 0.57135(11) -0.44525(11) 0.23606(9) 0.02609(17) Uani 1 1 d .
N1 N 0.7220(3) -0.9678(4) -0.2669(3) 0.0235(5) Uani 1 1 d .
H1A H 0.6748 -0.8766 -0.2144 0.028 Uiso 1 1 calc R
C1 C 0.6935(4) -0.9280(4) -0.4292(4) 0.0242(6) Uani 1 1 d .
H1B H 0.6247 -0.8029 -0.4842 0.029 Uiso 1 1 calc R
C2 C 0.7661(4) -1.0725(4) -0.5149(4) 0.0239(6) Uani 1 1 d .
H2A H 0.7456 -1.0451 -0.6277 0.029 Uiso 1 1 calc R
C3 C 0.8705(4) -1.2602(4) -0.4333(4) 0.0212(6) Uani 1 1 d .
C4 C 0.8975(4) -1.2939(4) -0.2635(4) 0.0241(6) Uani 1 1 d .
H4A H 0.9667 -1.4169 -0.2053 0.029 Uiso 1 1 calc R
C5 C 0.8217(4) -1.1450(4) -0.1829(4) 0.0240(6) Uani 1 1 d .
H5A H 0.8395 -1.1672 -0.0701 0.029 Uiso 1 1 calc R
C6 C 0.9471(4) -1.4095(4) -0.5294(4) 0.0253(6) Uani 1 1 d .
H6A H 0.9190 -1.3745 -0.6406 0.030 Uiso 1 1 calc R

loop_
_atom_site_aniso_label
_atom_site_aniso_U_11
_atom_site_aniso_U_22
_atom_site_aniso_U_33
_atom_site_aniso_U_23
_atom_site_aniso_U_13
_atom_site_aniso_U_12
Pd1 0.02129(18) 0.01901(18) 0.01758(17) -0.00608(12) -0.00582(12) -0.00024(12)
Cl1 0.0335(4) 0.0257(4) 0.0276(4) -0.0115(3) -0.0142(3) 0.0074(3)
Cl2 0.0309(4) 0.0262(4) 0.0244(4) -0.0113(3) -0.0125(3) 0.0038(3)
N1 0.0240(13) 0.0209(12) 0.0254(12) -0.0100(10) -0.0008(10) -0.0036(10)
C1 0.0234(15) 0.0206(15) 0.0263(15) -0.0040(11) -0.0070(12) -0.0018(12)
C2 0.0255(15) 0.0268(16) 0.0215(14) -0.0071(12) -0.0069(12) -0.0060(13)
C3 0.0187(14) 0.0226(15) 0.0229(14) -0.0084(11) -0.0011(11) -0.0062(12)
C4 0.0253(15) 0.0205(15) 0.0245(15) -0.0050(11) -0.0047(12) -0.0032(12)
C5 0.0277(15) 0.0234(15) 0.0199(14) -0.0048(11) -0.0053(12) -0.0042(13)
C6 0.0283(15) 0.0283(15) 0.0223(14) -0.0105(12) -0.0053(12) -0.0055(12)

loop_
_atom_type_symbol
_atom_type_description
_atom_type_scat_dispersion_real
_atom_type_scat_dispersion_imag
_atom_type_scat_source
C C 0.0033 0.0016 'International Tables Vol C Tables 4.2.6.8 and 6.1.1.4'
H H 0.0000 0.0000 'International Tables Vol C Tables 4.2.6.8 and 6.1.1.4'
N N 0.0061 0.0033 'International Tables Vol C Tables 4.2.6.8 and 6.1.1.4'
Cl Cl 0.1484 0.1585 'International Tables Vol C Tables 4.2.6.8 and 6.1.1.4'
Pd Pd -0.9988 1.0072 'International Tables Vol C Tables 4.2.6.8 and 6.1.1.4'

loop_
_geom_angle_atom_site_label_1
_geom_angle_atom_site_label_2
_geom_angle_atom_site_label_3
_geom_angle
_geom_angle_site_symmetry_1
_geom_angle_site_symmetry_3
Cl1 Pd1 Cl1 180.0 . 2_645
Cl1 Pd1 Cl2 89.97(3) . 2_645
Cl1 Pd1 Cl2 90.03(3) 2_645 2_645
Cl1 Pd1 Cl2 90.03(3) . .
Cl1 Pd1 Cl2 89.97(3) 2_645 .
Cl2 Pd1 Cl2 180.0 2_645 .
C1 N1 C5 122.3(3) . .
N1 C1 C2 119.8(3) . .
C1 C2 C3 120.4(3) . .
C2 C3 C4 117.6(3) . .
C2 C3 C6 118.8(3) . .
C4 C3 C6 123.6(3) . .
C5 C4 C3 119.9(3) . .
N1 C5 C4 120.0(3) . .
C6 C6 C3 125.3(4) 2_724 .

loop_
_geom_bond_atom_site_label_1
_geom_bond_atom_site_label_2
_geom_bond_distance
_geom_bond_site_symmetry_2
Pd1 Cl1 2.3141(8) .
Pd1 Cl1 2.3141(8) 2_645
Pd1 Cl2 2.3172(7) 2_645
Pd1 Cl2 2.3172(7) .
N1 C1 1.334(4) .
N1 C5 1.340(4) .
C1 C2 1.375(4) .
C2 C3 1.397(4) .
C3 C4 1.400(4) .
C3 C6 1.465(4) .
C4 C5 1.375(4) .
C6 C6 1.324(6) 2_724
